data_1537759
loop_
_publ_author_name
'Beamer, W.H.'
'Maxwell, C.R.'

_publ_section_title
;
 Physical properties of polonium. II. X-Ray studies and crystal structure
;
_journal_name_full 'Journal of Chemical Physics'
_journal_page_first 1293
_journal_page_last 1298
_journal_volume 17
_journal_year 1949
_chemical_formula_sum Po
_space_group_IT_number 166
_symmetry_space_group_name_Hall '-R 3 2"'
_symmetry_space_group_name_H-M 'R -3 m :H'
_cell_angle_alpha 90
_cell_angle_beta 90
_cell_angle_gamma 120
_cell_formula_units_Z 3
_cell_length_a 5.079
_cell_length_b 5.079
_cell_length_c 4.916
_cell_volume 109.824
_citation_journal_id_ASTM JCPSA6
_cod_data_source_file Beamer_JCPSA6_1949_1455.cif
_cod_data_source_block Po1
_cod_original_cell_volume 109.8244
_cod_original_formula_sum Po1
_cod_database_code 1537759

loop_
_symmetry_equiv_pos_as_xyz
x,y,z
-y,x-y,z
-x+y,-x,z
y,x,-z
-x,-x+y,-z
x-y,-y,-z
-x,-y,-z
y,-x+y,-z
x-y,x,-z
-y,-x,z
x,x-y,z
-x+y,y,z
x+2/3,y+1/3,z+1/3
-y+2/3,x-y+1/3,z+1/3
-x+y+2/3,-x+1/3,z+1/3
y+2/3,x+1/3,-z+1/3
-x+2/3,-x+y+1/3,-z+1/3
x-y+2/3,-y+1/3,-z+1/3
-x+2/3,-y+1/3,-z+1/3
y+2/3,-x+y+1/3,-z+1/3
x-y+2/3,x+1/3,-z+1/3
-y+2/3,-x+1/3,z+1/3
x+2/3,x-y+1/3,z+1/3
-x+y+2/3,y+1/3,z+1/3
x+1/3,y+2/3,z+2/3
-y+1/3,x-y+2/3,z+2/3
-x+y+1/3,-x+2/3,z+2/3
y+1/3,x+2/3,-z+2/3
-x+1/3,-x+y+2/3,-z+2/3
x-y+1/3,-y+2/3,-z+2/3
-x+1/3,-y+2/3,-z+2/3
y+1/3,-x+y+2/3,-z+2/3
x-y+1/3,x+2/3,-z+2/3
-y+1/3,-x+2/3,z+2/3
x+1/3,x-y+2/3,z+2/3
-x+y+1/3,y+2/3,z+2/3

loop_
_atom_site_label
_atom_site_type_symbol
_atom_site_fract_x
_atom_site_fract_y
_atom_site_fract_z
_atom_site_occupancy
_atom_site_U_iso_or_equiv
Po1 Po 0 0 0 1 0.0
